data_7230630
loop_
_publ_author_name
'Shukla, Rahul'
'Chopra, Deepak'

_publ_section_title
;
 Characterization of the short O&#xE001;C&#x22EF;O&#xE001;C \p-hole tetrel
 bond in the solid state
;
_journal_issue 24
_journal_name_full CrystEngComm
_journal_page_first 3308
_journal_paper_doi 10.1039/C8CE00697K
_journal_volume 20
_journal_year 2018
_chemical_formula_moiety 'C6 F4 O2'
_chemical_formula_sum 'C6 F4 O2'
_chemical_formula_weight 180.06
_space_group_IT_number 14
_space_group_name_Hall '-P 2ybc'
_space_group_name_H-M_alt 'P 1 21/c 1'
_symmetry_cell_setting monoclinic
_symmetry_space_group_name_Hall '-P 2ybc'
_symmetry_space_group_name_H-M 'P 1 21/c 1'
_atom_sites_solution_hydrogens difmap
_atom_sites_solution_primary direct
_atom_sites_solution_secondary difmap
_audit_creation_method 'MoPro v16                '
_audit_update_record
;
2018-04-29 deposited with the CCDC.
2018-05-14 downloaded from the CCDC.
;
_cell_angle_alpha 90.
_cell_angle_beta 106.8960(10)
_cell_angle_gamma 90.
_cell_formula_units_Z 2
_cell_length_a 6.5213(2)
_cell_length_b 5.35080(10)
_cell_length_c 8.8186(2)
_cell_measurement_reflns_used 6153
_cell_measurement_temperature 100(2)
_cell_measurement_theta_max 55.27
_cell_measurement_theta_min 4.59
_cell_volume 294.435(13)
_computing_structure_refinement 'MoPro (J. Appl. Cryst. 2005, 38, 38-54)'
_diffrn_ambient_temperature 100(2)
_diffrn_measured_fraction_theta_full 0.991
_diffrn_measured_fraction_theta_max 0.991
_diffrn_measurement_device_type 'Bruker APEX-II CCD'
_diffrn_measurement_method '\f and \w scans'
_diffrn_radiation_source 'fine-focus sealed tube'
_diffrn_radiation_type MoK\a
_diffrn_radiation_wavelength 0.71073
_diffrn_reflns_av_R_equivalents 0.0231
_diffrn_reflns_av_sigmaI/netI 0.04300
_diffrn_reflns_limit_h_max 13
_diffrn_reflns_limit_h_min -14
_diffrn_reflns_limit_k_max 11
_diffrn_reflns_limit_k_min 0
_diffrn_reflns_limit_l_max 18
_diffrn_reflns_limit_l_min 0
_diffrn_reflns_number 19646
_diffrn_reflns_theta_full 50.13
_diffrn_reflns_theta_max 50.13
_diffrn_reflns_theta_min 5.02
_exptl_absorpt_coefficient_mu 0.231
_exptl_absorpt_correction_T_max 1.00
_exptl_absorpt_correction_T_min 0.8871
_exptl_absorpt_correction_type numerical
_exptl_absorpt_process_details
;     
Bruker D8 Venture, APEX III (v.2016.5-0)  
;
_exptl_crystal_colour colorless
_exptl_crystal_density_diffrn 2.032
_exptl_crystal_density_method 'not measured'
_exptl_crystal_description plate
_exptl_crystal_F_000 176
_exptl_crystal_size_max 0.80
_exptl_crystal_size_mid 0.77
_exptl_crystal_size_min 0.38
_refine_ls_extinction_coef 0.12918
_refine_ls_extinction_method 'Isotropic Gaussian'
_refine_ls_goodness_of_fit_ref 1.273
_refine_ls_hydrogen_treatment undef
_refine_ls_matrix_type full
_refine_ls_number_parameters 151
_refine_ls_number_reflns 3082
_refine_ls_number_restraints 0
_refine_ls_restrained_S_all 0.000
_refine_ls_R_factor_all 0.0434
_refine_ls_R_factor_gt 0.0283
_refine_ls_shift/su_max 0.001
_refine_ls_shift/su_mean 0.000
_refine_ls_structure_factor_coef Fsqd
_refine_ls_weighting_scheme sigma
_refine_ls_wR_factor_gt 0.0634
_refine_ls_wR_factor_ref 0.0690
_reflns_number_gt 2290
_reflns_number_total 3082
_reflns_threshold_expression >2.0sigma(I)
_cod_data_source_file c8ce00697k2.cif
_cod_data_source_block FBQ
_cod_depositor_comments 'Adding full bibliography for 7230630--7230631.cif.'
_cod_original_sg_symbol_H-M 'P 21/c''
_cod_database_code 7230630

loop_
_symmetry_equiv_pos_as_xyz
'x, y, z'
'-x, y+1/2, -z+1/2'
'-x, -y, -z'
'x, -y+1/2, z+1/2'

loop_
_atom_site_type_symbol
_atom_site_label
_atom_site_fract_x
_atom_site_fract_y
_atom_site_fract_z
_atom_site_U_iso_or_equiv
_atom_site_adp_type
_atom_site_occupancy
_atom_site_calc_flag
F F1 0.91392(9) 0.91592(10) 0.18294(7) 0.02739(9) Uani 1 d
F F2 0.81823(10) 1.32514(9) -0.01610(7) 0.02614(9) Uani 1 d
O O1 0.59095(11) 0.59949(7) 0.18545(5) 0.02293(8) Uani 1 d
C C1 0.71758(6) 0.96416(6) 0.09316(4) 0.01712(6) Uani 1 d
C C2 0.67132(6) 1.16286(5) -0.00303(4) 0.01679(6) Uani 1 d
C C3 0.54937(6) 0.78437(5) 0.10223(3) 0.01600(5) Uani 1 d

loop_
_atom_site_aniso_label
_atom_site_aniso_U_11
_atom_site_aniso_U_22
_atom_site_aniso_U_33
_atom_site_aniso_U_12
_atom_site_aniso_U_13
_atom_site_aniso_U_23
F1 0.02267(19) 0.02779(18) 0.02661(18) 0.00410(16) -0.00089(15) -0.00114(16)
F2 0.0291(2) 0.02217(15) 0.0309(2) -0.00852(15) 0.01471(18) -0.00204(15)
O1 0.0379(2) 0.01513(11) 0.01698(13) 0.00439(14) 0.00995(15) 0.00525(11)
C1 0.01930(14) 0.01601(10) 0.01512(11) 0.00082(10) 0.00354(10) -0.00023(9)
C2 0.02122(13) 0.01427(9) 0.01628(10) -0.00214(9) 0.00766(9) -0.00033(8)
C3 0.02463(14) 0.01213(8) 0.01218(9) 0.00125(9) 0.00683(9) 0.00146(7)

loop_
_atom_type_symbol
_atom_type_description
_atom_type_scat_dispersion_real
_atom_type_scat_dispersion_imag
_atom_type_scat_source
C C 0.0033 0.0016 'Clementi & Roetti 1974. Atomic Data & Nuclear Data Tables. 14, 177'
O O 0.0106 0.0060 'Clementi & Roetti 1974. Atomic Data & Nuclear Data Tables. 14, 177'
F F 0.0171 0.0103 'Clementi & Roetti 1974. Atomic Data & Nuclear Data Tables. 14, 177'

loop_
_geom_angle_atom_site_label_1
_geom_angle_atom_site_label_2
_geom_angle_atom_site_label_3
_geom_angle
_geom_angle_site_symmetry_1
_geom_angle_site_symmetry_3
F1 C1 C2 122.40(4) . .
F1 C1 C3 116.47(4) . .
C2 C1 C3 121.13(3) . .
F2 C2 C1 122.76(4) . .
F2 C2 C3 115.36(4) . 3_675
C1 C2 C3 121.88(3) . 3_675
O1 C3 C2 121.42(4) . 3_675
O1 C3 C1 121.59(4) . .
C2 C3 C1 116.99(3) 3_675 .

loop_
_geom_bond_atom_site_label_1
_geom_bond_atom_site_label_2
_geom_bond_distance
_geom_bond_site_symmetry_2
F1 C1 1.3205(6) .
F2 C2 1.3226(6) .
O1 C3 1.2145(4) .
C1 C2 1.3387(4) .
C1 C3 1.4786(5) .
C2 C3 1.4780(5) 3_675
C3 C2 1.4780(5) 3_675

loop_
_geom_torsion_atom_site_label_1
_geom_torsion_atom_site_label_2
_geom_torsion_atom_site_label_3
_geom_torsion_atom_site_label_4
_geom_torsion
F1 C1 C2 F2 0.30(8)
F1 C1 C3 O1 -1.51(8)
F2 C2 C1 C3 -178.86(2)
O1 C3 C1 C2 177.69(2)
